data_4307158
loop_
_publ_author_name
'Russell P. Pesavento'
'Curtis P. Berlinguette'
'R. H. Holm'

_publ_section_title
;
Stabilization of Reduced Molybdenum-Iron-Sulfur Single- and
Double-Cubane Clusters by Cyanide Ligation
;
_journal_name_full 'Inorganic Chemistry'
_journal_page_first 510
_journal_page_last 516
_journal_paper_doi 10.1021/ic061704y
_journal_volume 46
_journal_year 2007
_chemical_formula_moiety 'C44 H82 B Fe3 Mo N11 S4'
_chemical_formula_sum 'C44 H82 B Fe3 Mo N11 S4'
_chemical_formula_weight 1161.70
_chemical_name_systematic
; 
 ? 
;
_space_group_IT_number 14
_symmetry_cell_setting monoclinic
_symmetry_space_group_name_Hall '-P 2yn'
_symmetry_space_group_name_H-M 'P 1 21/n 1'
_atom_sites_solution_hydrogens geom
_atom_sites_solution_primary direct
_atom_sites_solution_secondary difmap
_audit_creation_method SHELXL-97
_cell_angle_alpha 90.00
_cell_angle_beta 97.934(8)
_cell_angle_gamma 90.00
_cell_formula_units_Z 4
_cell_length_a 11.1891(15)
_cell_length_b 40.210(5)
_cell_length_c 12.596(3)
_cell_measurement_reflns_used 24104
_cell_measurement_temperature 193(2)
_cell_measurement_theta_max 21.41
_cell_measurement_theta_min 2.229
_cell_volume 5612.9(17)
_computing_cell_refinement 'Bruker SMART'
_computing_data_collection 'Bruker SMART'
_computing_data_reduction 'Bruker SAINT'
_computing_molecular_graphics 'Bruker SHELXTL'
_computing_publication_material 'Bruker SHELXTL'
_computing_structure_refinement 'SHELXL-97 (Sheldrick, 1997)'
_computing_structure_solution 'SHELXS-97 (Sheldrick, 1990)'
_diffrn_ambient_temperature 193(2)
_diffrn_measured_fraction_theta_full 0.999
_diffrn_measured_fraction_theta_max 0.999
_diffrn_measurement_device_type 'CCD area detector'
_diffrn_measurement_method 'phi and omega scans'
_diffrn_radiation_monochromator graphite
_diffrn_radiation_source 'fine-focus sealed tube'
_diffrn_radiation_type MoK\a
_diffrn_radiation_wavelength 0.71073
_diffrn_reflns_av_R_equivalents 0.0428
_diffrn_reflns_av_sigmaI/netI 0.0366
_diffrn_reflns_limit_h_max 11
_diffrn_reflns_limit_h_min -10
_diffrn_reflns_limit_k_max 39
_diffrn_reflns_limit_k_min -40
_diffrn_reflns_limit_l_max 12
_diffrn_reflns_limit_l_min -12
_diffrn_reflns_number 24104
_diffrn_reflns_theta_full 20.81
_diffrn_reflns_theta_max 20.81
_diffrn_reflns_theta_min 1.71
_exptl_absorpt_coefficient_mu 1.167
_exptl_absorpt_correction_T_max 0.8001
_exptl_absorpt_correction_T_min 0.8001
_exptl_absorpt_correction_type multi-scan
_exptl_absorpt_process_details SADABS
_exptl_crystal_density_diffrn 1.375
_exptl_crystal_density_method 'not measured'
_exptl_crystal_F_000 2424
_exptl_crystal_size_max 0.20
_exptl_crystal_size_mid 0.20
_exptl_crystal_size_min 0.20
_refine_diff_density_max 1.533
_refine_diff_density_min -0.535
_refine_diff_density_rms 0.092
_refine_ls_extinction_method none
_refine_ls_goodness_of_fit_ref 1.045
_refine_ls_hydrogen_treatment constr
_refine_ls_matrix_type full
_refine_ls_number_parameters 565
_refine_ls_number_reflns 5868
_refine_ls_number_restraints 0
_refine_ls_restrained_S_all 1.045
_refine_ls_R_factor_all 0.0682
_refine_ls_R_factor_gt 0.0541
_refine_ls_shift/su_max 3.483
_refine_ls_shift/su_mean 0.021
_refine_ls_structure_factor_coef Fsqd
_refine_ls_weighting_details 'calc w=1/[\s^2^(Fo^2^)+(0.0729P)^2^+24.4057P] where P=(Fo^2^+2Fc^2^)/3'
_refine_ls_weighting_scheme calc
_refine_ls_wR_factor_gt 0.1387
_refine_ls_wR_factor_ref 0.1484
_reflns_number_gt 4819
_reflns_number_total 5868
_reflns_threshold_expression >2sigma(I)
_cod_data_source_file ic061704ysi20060908_111817_1.cif
_cod_data_source_block (Bu4N)2[(Tp)MoFe3S4(CN)3]
_cod_original_cell_volume 5612.7(17)
_cod_database_code 4307158

loop_
_symmetry_equiv_pos_as_xyz
'x, y, z'
'-x+1/2, y+1/2, -z+1/2'
'-x, -y, -z'
'x-1/2, -y-1/2, z-1/2'

loop_
_atom_site_label
_atom_site_type_symbol
_atom_site_fract_x
_atom_site_fract_y
_atom_site_fract_z
_atom_site_U_iso_or_equiv
_atom_site_adp_type
_atom_site_occupancy
_atom_site_symmetry_multiplicity
_atom_site_calc_flag
_atom_site_refinement_flags
_atom_site_disorder_assembly
_atom_site_disorder_group
Mo1 Mo 0.43406(6) 0.135042(15) 0.08168(5) 0.0336(2) Uani 1 1 d . . .
Fe1 Fe 0.39565(11) 0.11359(3) 0.27788(9) 0.0467(3) Uani 1 1 d . . .
Fe3 Fe 0.27969(10) 0.16667(3) 0.19339(9) 0.0465(3) Uani 1 1 d . . .
Fe2 Fe 0.22439(10) 0.10667(3) 0.11506(10) 0.0477(3) Uani 1 1 d . . .
S4 S 0.48012(18) 0.16276(5) 0.24646(15) 0.0424(5) Uani 1 1 d . . .
S3 S 0.23533(18) 0.15326(5) 0.02021(16) 0.0455(5) Uani 1 1 d . . .
S1 S 0.40559(19) 0.07988(5) 0.13472(16) 0.0430(5) Uani 1 1 d . . .
N4 N 0.4395(6) 0.11577(14) -0.0843(5) 0.0387(15) Uani 1 1 d . . .
N6 N 0.6305(5) 0.12360(14) 0.0932(5) 0.0380(15) Uani 1 1 d . . .
N9 N 0.6950(6) 0.13029(16) 0.0120(5) 0.0469(17) Uani 1 1 d . . .
N7 N 0.5306(6) 0.12377(15) -0.1415(5) 0.0443(16) Uani 1 1 d . . .
N8 N 0.5789(6) 0.17977(16) -0.0642(5) 0.0446(17) Uani 1 1 d . . .
C3 C 0.2434(7) 0.2137(2) 0.2300(6) 0.047(2) Uani 1 1 d . . .
N5 N 0.4957(6) 0.18088(15) 0.0048(5) 0.0409(16) Uani 1 1 d . . .
C1 C 0.4583(9) 0.0930(2) 0.4220(7) 0.056(2) Uani 1 1 d . . .
C5 C 0.4018(9) 0.0932(2) -0.2466(7) 0.057(2) Uani 1 1 d . . .
H5 H 0.3629 0.0812 -0.3066 0.068 Uiso 1 1 calc R . .
C8 C 0.5248(8) 0.2320(2) -0.0532(7) 0.057(2) Uani 1 1 d . . .
H8 H 0.5185 0.2554 -0.0636 0.068 Uiso 1 1 calc R . .
C10 C 0.7084(8) 0.11046(19) 0.1714(7) 0.050(2) Uani 1 1 d . . .
H10 H 0.6885 0.1038 0.2392 0.059 Uiso 1 1 calc R . .
C9 C 0.5972(8) 0.2104(2) -0.0994(6) 0.055(2) Uani 1 1 d . . .
H9 H 0.6513 0.2163 -0.1482 0.066 Uiso 1 1 calc R . .
C7 C 0.4629(8) 0.21271(19) 0.0117(6) 0.049(2) Uani 1 1 d . . .
H7 H 0.4058 0.2208 0.0547 0.058 Uiso 1 1 calc R . .
N3 N 0.2300(7) 0.2406(2) 0.2497(6) 0.064(2) Uani 1 1 d . . .
C2 C 0.0989(8) 0.0730(2) 0.0563(8) 0.062(3) Uani 1 1 d . . .
C4 C 0.3625(8) 0.09731(19) -0.1474(6) 0.048(2) Uani 1 1 d . . .
H4 H 0.2905 0.0881 -0.1279 0.058 Uiso 1 1 calc R . .
N1 N 0.4935(8) 0.0826(2) 0.5036(7) 0.079(3) Uani 1 1 d . . .
C6 C 0.5077(8) 0.11016(19) -0.2392(6) 0.049(2) Uani 1 1 d . . .
H6 H 0.5573 0.1120 -0.2943 0.059 Uiso 1 1 calc R . .
B1 B 0.6332(9) 0.1462(2) -0.0912(8) 0.052(3) Uani 1 1 d . . .
H1A H 0.6929 0.1495 -0.1425 0.063 Uiso 1 1 calc R . .
N2 N 0.0310(8) 0.0534(2) 0.0243(9) 0.093(3) Uani 1 1 d . . .
C12 C 0.8094(8) 0.1208(2) 0.0395(8) 0.059(2) Uani 1 1 d . . .
H12 H 0.8720 0.1228 -0.0039 0.071 Uiso 1 1 calc R . .
C11 C 0.8212(8) 0.1077(2) 0.1409(9) 0.065(3) Uani 1 1 d . . .
H11 H 0.8919 0.0988 0.1813 0.078 Uiso 1 1 calc R . .
N2B N 0.4572(7) 0.2204(2) 0.5508(6) 0.070(2) Uani 1 1 d . . .
C15B C 0.2151(11) 0.1528(3) 0.5804(9) 0.095(4) Uani 1 1 d . . .
H15A H 0.2477 0.1372 0.5310 0.115 Uiso 1 1 calc R . .
H15B H 0.1966 0.1399 0.6431 0.115 Uiso 1 1 calc R . .
C4B C 0.7730(13) 0.1300(4) 0.5007(14) 0.153(6) Uani 1 1 d . . .
H4B1 H 0.7170 0.1113 0.5024 0.229 Uiso 1 1 calc R . .
H4B2 H 0.8543 0.1230 0.5317 0.229 Uiso 1 1 calc R . .
H4B3 H 0.7737 0.1371 0.4264 0.229 Uiso 1 1 calc R . .
C1B C 0.5695(9) 0.2012(2) 0.5952(7) 0.069(3) Uani 1 1 d . . .
H1B1 H 0.5550 0.1908 0.6634 0.083 Uiso 1 1 calc R . .
H1B2 H 0.6362 0.2174 0.6124 0.083 Uiso 1 1 calc R . .
C3B C 0.7307(10) 0.1600(3) 0.5683(9) 0.086(3) Uani 1 1 d . . .
H3B1 H 0.7270 0.1523 0.6423 0.103 Uiso 1 1 calc R . .
H3B2 H 0.7923 0.1778 0.5720 0.103 Uiso 1 1 calc R . .
C10B C 0.5794(9) 0.2614(3) 0.4513(8) 0.080(3) Uani 1 1 d . . .
H10A H 0.6554 0.2487 0.4688 0.096 Uiso 1 1 calc R . .
H10B H 0.5755 0.2781 0.5084 0.096 Uiso 1 1 calc R . .
C2B C 0.6114(11) 0.1744(3) 0.5244(8) 0.081(3) Uani 1 1 d . . .
H2B1 H 0.5506 0.1564 0.5155 0.097 Uiso 1 1 calc R . .
H2B2 H 0.6167 0.1839 0.4527 0.097 Uiso 1 1 calc R . .
C14B C 0.3115(10) 0.1786(3) 0.6185(8) 0.088(3) Uani 1 1 d . . .
H14A H 0.2793 0.1945 0.6674 0.106 Uiso 1 1 calc R . .
H14B H 0.3823 0.1673 0.6588 0.106 Uiso 1 1 calc R . .
C13B C 0.3500(9) 0.1972(2) 0.5251(7) 0.075(3) Uani 1 1 d . . .
H13A H 0.2805 0.2105 0.4911 0.090 Uiso 1 1 calc R . .
H13B H 0.3695 0.1808 0.4716 0.090 Uiso 1 1 calc R . .
C11B C 0.5792(11) 0.2794(3) 0.3420(9) 0.089(3) Uani 1 1 d . . .
H11A H 0.6572 0.2909 0.3413 0.107 Uiso 1 1 calc R . .
H11B H 0.5702 0.2627 0.2834 0.107 Uiso 1 1 calc R . .
N1A N 0.7460(7) 0.0157(2) 0.7539(8) 0.087(3) Uani 1 1 d . . .
C6A C 0.5341(9) -0.0053(2) 0.6988(9) 0.081(3) Uani 1 1 d . . .
H6A1 H 0.5279 -0.0112 0.7741 0.097 Uiso 1 1 calc R . .
H6A2 H 0.5655 -0.0250 0.6642 0.097 Uiso 1 1 calc R . .
C5A C 0.6199(8) 0.0227(3) 0.6967(10) 0.091(4) Uani 1 1 d . . .
H5A1 H 0.5870 0.0423 0.7301 0.109 Uiso 1 1 calc R . .
H5A2 H 0.6256 0.0284 0.6211 0.109 Uiso 1 1 calc R . .
C8A C 0.3187(10) -0.0258(3) 0.6337(11) 0.101(4) Uani 1 1 d . . .
H8A1 H 0.3402 -0.0424 0.5825 0.152 Uiso 1 1 calc R . .
H8A2 H 0.2377 -0.0172 0.6091 0.152 Uiso 1 1 calc R . .
H8A3 H 0.3198 -0.0362 0.7042 0.152 Uiso 1 1 calc R . .
C7A C 0.4108(10) 0.0030(3) 0.6420(13) 0.122(5) Uani 1 1 d . . .
H7A1 H 0.4189 0.0107 0.5686 0.147 Uiso 1 1 calc R . .
H7A2 H 0.3781 0.0218 0.6799 0.147 Uiso 1 1 calc R . .
S2 S 0.1943(2) 0.12647(6) 0.2779(2) 0.0648(7) Uani 1 1 d . . .
C5B C 0.4348(9) 0.2452(2) 0.6360(8) 0.075(3) Uani 1 1 d . . .
H5B1 H 0.4227 0.2327 0.7013 0.090 Uiso 1 1 calc R . .
H5B2 H 0.5088 0.2587 0.6538 0.090 Uiso 1 1 calc R . .
C9A C 0.7466(9) 0.0071(2) 0.8729(9) 0.078(3) Uani 1 1 d . . .
C10A C 0.6846(10) 0.0330(3) 0.9368(11) 0.092(4) Uani 1 1 d . . .
C6B C 0.3305(11) 0.2685(3) 0.6099(11) 0.105(4) Uani 1 1 d . . .
H6B1 H 0.2572 0.2555 0.5833 0.127 Uiso 1 1 calc R . .
H6B2 H 0.3471 0.2838 0.5521 0.127 Uiso 1 1 calc R . .
C1A C 0.8038(10) -0.0136(3) 0.7053(9) 0.087(3) Uiso 1 1 d . . .
H1A1 H 0.7633 -0.0338 0.7279 0.105 Uiso 1 1 calc R . .
H1A2 H 0.8883 -0.0146 0.7408 0.105 Uiso 1 1 calc R . .
C7B C 0.3076(11) 0.2886(4) 0.7068(13) 0.126(5) Uani 1 1 d . . .
H7B1 H 0.2343 0.3023 0.6870 0.151 Uiso 1 1 calc R . .
H7B2 H 0.2912 0.2731 0.7641 0.151 Uiso 1 1 calc R . .
C12B C 0.4809(12) 0.3035(3) 0.3234(11) 0.113(4) Uani 1 1 d . . .
H12A H 0.4045 0.2918 0.3027 0.170 Uiso 1 1 calc R . .
H12B H 0.4956 0.3187 0.2659 0.170 Uiso 1 1 calc R . .
H12C H 0.4766 0.3162 0.3893 0.170 Uiso 1 1 calc R . .
C16B C 0.1018(11) 0.1674(3) 0.5252(11) 0.109(4) Uani 1 1 d . . .
H16A H 0.0766 0.1858 0.5680 0.163 Uiso 1 1 calc R . .
H16B H 0.0386 0.1504 0.5164 0.163 Uiso 1 1 calc R . .
H16C H 0.1151 0.1757 0.4546 0.163 Uiso 1 1 calc R . .
C13A C 0.8171(10) 0.0473(4) 0.7397(15) 0.158(8) Uani 1 1 d . . .
H13C H 0.7999 0.0554 0.6649 0.190 Uiso 1 1 calc R . .
H13D H 0.7955 0.0650 0.7883 0.190 Uiso 1 1 calc R . .
C3A C 0.8663(15) -0.0516(4) 0.5444(13) 0.147(6) Uiso 1 1 d . . .
H3A1 H 0.8182 -0.0710 0.5618 0.177 Uiso 1 1 calc R . .
H3A2 H 0.8685 -0.0512 0.4661 0.177 Uiso 1 1 calc R . .
C4A C 0.9801(15) -0.0532(4) 0.5987(13) 0.157(6) Uiso 1 1 d . . .
H4A1 H 1.0099 -0.0761 0.5978 0.235 Uiso 1 1 calc R . .
H4A2 H 0.9790 -0.0461 0.6730 0.235 Uiso 1 1 calc R . .
H4A3 H 1.0332 -0.0384 0.5645 0.235 Uiso 1 1 calc R . .
C8B C 0.4058(15) 0.3104(4) 0.7494(13) 0.143(6) Uani 1 1 d . . .
H8B1 H 0.4766 0.2970 0.7769 0.215 Uiso 1 1 calc R . .
H8B2 H 0.3813 0.3238 0.8077 0.215 Uiso 1 1 calc R . .
H8B3 H 0.4260 0.3251 0.6924 0.215 Uiso 1 1 calc R . .
C11A C 0.6842(17) 0.0220(4) 1.0486(15) 0.141(6) Uani 1 1 d . . .
C2A C 0.8083(16) -0.0173(4) 0.5828(13) 0.151(6) Uiso 1 1 d . . .
H2A1 H 0.8550 0.0015 0.5594 0.181 Uiso 1 1 calc R . .
H2A2 H 0.7249 -0.0154 0.5450 0.181 Uiso 1 1 calc R . .
C15A C 1.0302(14) 0.0791(7) 0.7369(15) 0.201(11) Uani 1 1 d . . .
H15C H 1.1100 0.0801 0.7818 0.241 Uiso 1 1 calc R . .
H15D H 1.0426 0.0799 0.6606 0.241 Uiso 1 1 calc R . .
C16A C 0.965(2) 0.1035(4) 0.759(2) 0.29(2) Uani 1 1 d . . .
H16D H 0.9894 0.1105 0.8331 0.432 Uiso 1 1 calc R . .
H16E H 0.8800 0.0966 0.7496 0.432 Uiso 1 1 calc R . .
H16F H 0.9748 0.1221 0.7104 0.432 Uiso 1 1 calc R . .
C14A C 0.9460(18) 0.0383(6) 0.7661(17) 0.219(10) Uani 1 1 d . . .
H14C H 0.9674 0.0198 0.7203 0.263 Uiso 1 1 calc R . .
H14D H 0.9654 0.0317 0.8423 0.263 Uiso 1 1 calc R . .
C12A C 0.737(2) -0.0010(6) 1.0963(14) 0.262(15) Uani 1 1 d . . .
H12D H 0.8162 -0.0037 1.0723 0.393 Uiso 1 1 calc R . .
H12E H 0.6900 -0.0214 1.0819 0.393 Uiso 1 1 calc R . .
H12F H 0.7480 0.0036 1.1734 0.393 Uiso 1 1 calc R . .
C9B C 0.4727(9) 0.2379(2) 0.4472(7) 0.072(3) Uani 1 1 d . . .
H9B1 H 0.3982 0.2506 0.4233 0.086 Uiso 1 1 calc R . .
H9B2 H 0.4804 0.2207 0.3921 0.086 Uiso 1 1 calc R . .

loop_
_atom_site_aniso_label
_atom_site_aniso_U_11
_atom_site_aniso_U_22
_atom_site_aniso_U_33
_atom_site_aniso_U_23
_atom_site_aniso_U_13
_atom_site_aniso_U_12
Mo1 0.0403(4) 0.0274(4) 0.0330(4) 0.0024(3) 0.0044(3) 0.0033(3)
Fe1 0.0630(8) 0.0395(7) 0.0397(7) 0.0066(5) 0.0143(6) 0.0083(6)
Fe3 0.0517(7) 0.0394(7) 0.0498(7) -0.0007(5) 0.0114(6) 0.0107(6)
Fe2 0.0465(7) 0.0396(7) 0.0588(8) 0.0035(6) 0.0136(6) 0.0008(6)
S4 0.0535(13) 0.0369(11) 0.0362(11) -0.0014(9) 0.0040(9) 0.0055(10)
S3 0.0441(12) 0.0389(12) 0.0518(13) 0.0028(9) 0.0004(10) 0.0065(10)
S1 0.0534(13) 0.0296(11) 0.0471(12) 0.0053(9) 0.0106(10) 0.0037(9)
N4 0.048(4) 0.035(4) 0.031(3) -0.007(3) -0.001(3) -0.003(3)
N6 0.040(4) 0.036(4) 0.037(4) 0.002(3) 0.005(3) 0.005(3)
N9 0.044(4) 0.050(4) 0.046(4) -0.003(3) 0.006(4) 0.001(4)
N7 0.057(4) 0.043(4) 0.033(4) -0.002(3) 0.009(3) -0.006(3)
N8 0.055(4) 0.045(4) 0.034(4) 0.003(3) 0.005(3) -0.015(3)
C3 0.046(5) 0.055(6) 0.036(5) -0.005(4) -0.006(4) 0.017(4)
N5 0.051(4) 0.033(4) 0.037(4) 0.004(3) 0.002(3) -0.008(3)
C1 0.085(7) 0.046(5) 0.040(5) 0.008(4) 0.016(5) 0.008(5)
C5 0.079(7) 0.048(5) 0.039(6) -0.006(4) -0.009(5) 0.002(5)
C8 0.070(6) 0.037(5) 0.057(6) 0.017(5) -0.016(5) -0.014(5)
C10 0.052(6) 0.042(5) 0.052(5) 0.001(4) 0.000(5) 0.013(4)
C9 0.064(6) 0.060(6) 0.038(5) 0.010(5) -0.004(4) -0.024(5)
C7 0.059(6) 0.034(5) 0.049(5) -0.003(4) -0.006(4) 0.000(4)
N3 0.064(5) 0.059(5) 0.065(5) -0.021(4) -0.012(4) 0.023(4)
C2 0.041(5) 0.050(6) 0.099(8) 0.003(5) 0.020(5) -0.001(5)
C4 0.063(6) 0.035(5) 0.044(5) 0.002(4) 0.002(5) 0.001(4)
N1 0.121(8) 0.065(5) 0.053(5) 0.008(4) 0.020(5) 0.016(5)
C6 0.065(6) 0.045(5) 0.039(5) -0.001(4) 0.013(4) 0.004(5)
B1 0.055(6) 0.062(7) 0.044(6) -0.003(5) 0.021(5) -0.017(6)
N2 0.050(5) 0.066(6) 0.161(9) -0.004(6) 0.011(6) -0.012(5)
C12 0.038(6) 0.062(6) 0.078(7) -0.016(5) 0.006(5) 0.007(5)
C11 0.045(6) 0.064(6) 0.082(8) -0.005(5) -0.006(5) 0.014(5)
N2B 0.081(6) 0.075(5) 0.045(5) 0.003(4) -0.019(4) -0.026(5)
C15B 0.100(9) 0.096(9) 0.088(8) 0.029(7) 0.007(7) -0.029(8)
C4B 0.108(11) 0.154(14) 0.200(17) -0.061(13) 0.035(11) -0.002(10)
C1B 0.081(7) 0.074(7) 0.043(5) 0.012(5) -0.025(5) -0.017(6)
C3B 0.087(8) 0.097(8) 0.075(7) -0.022(6) 0.016(6) -0.005(7)
C10B 0.079(7) 0.074(7) 0.076(7) 0.012(6) -0.022(6) -0.023(6)
C2B 0.118(10) 0.069(7) 0.051(6) -0.003(5) -0.008(6) -0.018(7)
C14B 0.086(8) 0.104(9) 0.069(7) 0.028(6) -0.012(6) -0.032(7)
C13B 0.082(7) 0.071(7) 0.060(6) 0.010(5) -0.028(5) -0.028(6)
C11B 0.101(9) 0.077(7) 0.087(8) 0.016(6) 0.001(7) -0.028(7)
N1A 0.059(5) 0.074(6) 0.128(8) 0.058(6) 0.018(5) 0.003(4)
C6A 0.076(8) 0.057(6) 0.117(9) 0.015(6) 0.041(7) 0.004(6)
C5A 0.052(7) 0.073(7) 0.147(11) 0.056(7) 0.013(6) 0.005(6)
C8A 0.097(9) 0.064(7) 0.153(11) -0.017(7) 0.059(8) -0.026(6)
C7A 0.077(9) 0.061(7) 0.239(17) 0.027(9) 0.055(10) -0.003(6)
S2 0.0689(16) 0.0647(15) 0.0680(16) 0.0092(12) 0.0354(13) 0.0110(13)
C5B 0.061(7) 0.075(7) 0.079(7) 0.015(6) -0.024(5) -0.008(6)
C9A 0.089(8) 0.055(6) 0.098(8) 0.024(6) 0.041(6) 0.019(6)
C10A 0.079(8) 0.057(7) 0.136(11) -0.021(7) 0.004(7) 0.018(6)
C6B 0.088(9) 0.097(9) 0.116(10) 0.000(8) -0.039(8) 0.000(7)
C7B 0.067(8) 0.110(11) 0.188(16) -0.020(11) -0.030(9) 0.023(8)
C12B 0.106(10) 0.099(10) 0.128(11) 0.030(8) -0.008(8) -0.024(8)
C16B 0.081(9) 0.118(10) 0.126(11) -0.004(8) 0.011(8) -0.017(8)
C13A 0.043(7) 0.140(12) 0.28(2) 0.138(14) -0.009(9) -0.014(7)
C8B 0.161(16) 0.100(11) 0.163(15) 0.008(10) 0.006(12) 0.046(11)
C11A 0.178(16) 0.108(11) 0.155(16) 0.016(11) 0.088(13) 0.064(11)
C15A 0.089(11) 0.37(4) 0.139(15) 0.060(19) 0.006(10) 0.037(17)
C16A 0.33(3) 0.071(11) 0.54(5) 0.016(17) 0.33(4) 0.015(14)
C14A 0.161(19) 0.31(3) 0.18(2) 0.020(19) -0.010(15) -0.07(2)
C12A 0.42(4) 0.27(3) 0.095(13) -0.026(15) 0.059(17) 0.22(3)
C9B 0.083(7) 0.067(6) 0.056(6) 0.005(5) -0.024(5) -0.032(6)

loop_
_atom_type_symbol
_atom_type_description
_atom_type_scat_dispersion_real
_atom_type_scat_dispersion_imag
_atom_type_scat_source
C C 0.0033 0.0016 'International Tables Vol C Tables 4.2.6.8 and 6.1.1.4'
H H 0.0000 0.0000 'International Tables Vol C Tables 4.2.6.8 and 6.1.1.4'
B B 0.0013 0.0007 'International Tables Vol C Tables 4.2.6.8 and 6.1.1.4'
N N 0.0061 0.0033 'International Tables Vol C Tables 4.2.6.8 and 6.1.1.4'
S S 0.1246 0.1234 'International Tables Vol C Tables 4.2.6.8 and 6.1.1.4'
Fe Fe 0.3463 0.8444 'International Tables Vol C Tables 4.2.6.8 and 6.1.1.4'
Mo Mo -1.6832 0.6857 'International Tables Vol C Tables 4.2.6.8 and 6.1.1.4'

loop_
_geom_angle_atom_site_label_1
_geom_angle_atom_site_label_2
_geom_angle_atom_site_label_3
_geom_angle
_geom_angle_site_symmetry_1
_geom_angle_site_symmetry_3
_geom_angle_publ_flag
N6 Mo1 N5 80.7(2) . . ?
N6 Mo1 N4 80.5(2) . . ?
N5 Mo1 N4 80.3(2) . . ?
N6 Mo1 S4 86.91(16) . . ?
N5 Mo1 S4 87.04(16) . . ?
N4 Mo1 S4 163.40(17) . . ?
N6 Mo1 S1 87.59(16) . . ?
N5 Mo1 S1 164.42(17) . . ?
N4 Mo1 S1 87.77(16) . . ?
S4 Mo1 S1 102.61(7) . . ?
N6 Mo1 S3 163.27(16) . . ?
N5 Mo1 S3 86.29(17) . . ?
N4 Mo1 S3 86.97(16) . . ?
S4 Mo1 S3 102.93(7) . . ?
S1 Mo1 S3 103.11(7) . . ?
N6 Mo1 Fe3 139.52(15) . . ?
N5 Mo1 Fe3 95.48(17) . . ?
N4 Mo1 Fe3 138.92(16) . . ?
S4 Mo1 Fe3 52.61(6) . . ?
S1 Mo1 Fe3 100.09(6) . . ?
S3 Mo1 Fe3 51.94(6) . . ?
N6 Mo1 Fe2 140.73(16) . . ?
N5 Mo1 Fe2 138.12(17) . . ?
N4 Mo1 Fe2 97.81(17) . . ?
S4 Mo1 Fe2 98.78(6) . . ?
S1 Mo1 Fe2 53.19(6) . . ?
S3 Mo1 Fe2 51.91(6) . . ?
Fe3 Mo1 Fe2 58.88(4) . . ?
N6 Mo1 Fe1 98.86(16) . . ?
N5 Mo1 Fe1 139.08(16) . . ?
N4 Mo1 Fe1 140.40(16) . . ?
S4 Mo1 Fe1 52.26(6) . . ?
S1 Mo1 Fe1 52.78(5) . . ?
S3 Mo1 Fe1 97.86(6) . . ?
Fe3 Mo1 Fe1 58.63(4) . . ?
Fe2 Mo1 Fe1 58.07(4) . . ?
C1 Fe1 S4 114.5(3) . . ?
C1 Fe1 S1 114.7(2) . . ?
S4 Fe1 S1 108.48(8) . . ?
C1 Fe1 S2 107.9(3) . . ?
S4 Fe1 S2 103.67(9) . . ?
S1 Fe1 S2 106.75(10) . . ?
C1 Fe1 Fe2 141.4(3) . . ?
S4 Fe1 Fe2 103.60(7) . . ?
S1 Fe1 Fe2 54.97(6) . . ?
S2 Fe1 Fe2 54.31(7) . . ?
C1 Fe1 Fe3 141.1(2) . . ?
S4 Fe1 Fe3 54.17(6) . . ?
S1 Fe1 Fe3 103.73(7) . . ?
S2 Fe1 Fe3 52.77(7) . . ?
Fe2 Fe1 Fe3 60.37(4) . . ?
C1 Fe1 Mo1 150.2(3) . . ?
S4 Fe1 Mo1 55.66(5) . . ?
S1 Fe1 Mo1 55.53(5) . . ?
S2 Fe1 Mo1 101.89(7) . . ?
Fe2 Fe1 Mo1 60.70(4) . . ?
Fe3 Fe1 Mo1 60.41(4) . . ?
C3 Fe3 S2 117.6(2) . . ?
C3 Fe3 S3 115.3(2) . . ?
S2 Fe3 S3 103.86(10) . . ?
C3 Fe3 S4 102.8(2) . . ?
S2 Fe3 S4 106.45(9) . . ?
S3 Fe3 S4 110.50(8) . . ?
C3 Fe3 Fe1 140.7(2) . . ?
S2 Fe3 Fe1 55.93(7) . . ?
S3 Fe3 Fe1 103.21(7) . . ?
S4 Fe3 Fe1 53.97(6) . . ?
C3 Fe3 Fe2 154.5(2) . . ?
S2 Fe3 Fe2 54.68(7) . . ?
S3 Fe3 Fe2 53.66(6) . . ?
S4 Fe3 Fe2 102.63(7) . . ?
Fe1 Fe3 Fe2 59.39(4) . . ?
C3 Fe3 Mo1 137.0(2) . . ?
S2 Fe3 Mo1 104.83(7) . . ?
S3 Fe3 Mo1 56.51(6) . . ?
S4 Fe3 Mo1 55.85(6) . . ?
Fe1 Fe3 Mo1 60.96(4) . . ?
Fe2 Fe3 Mo1 60.57(4) . . ?
C2 Fe2 S3 117.0(3) . . ?
C2 Fe2 S2 112.6(3) . . ?
S3 Fe2 S2 102.41(9) . . ?
C2 Fe2 S1 106.6(2) . . ?
S3 Fe2 S1 109.93(8) . . ?
S2 Fe2 S1 107.99(9) . . ?
C2 Fe2 Fe1 139.0(3) . . ?
S3 Fe2 Fe1 103.96(7) . . ?
S2 Fe2 Fe1 55.88(7) . . ?
S1 Fe2 Fe1 54.68(6) . . ?
C2 Fe2 Fe3 149.8(2) . . ?
S3 Fe2 Fe3 53.69(6) . . ?
S2 Fe2 Fe3 53.08(7) . . ?
S1 Fe2 Fe3 103.39(7) . . ?
Fe1 Fe2 Fe3 60.24(4) . . ?
C2 Fe2 Mo1 143.6(3) . . ?
S3 Fe2 Mo1 56.51(6) . . ?
S2 Fe2 Mo1 103.52(8) . . ?
S1 Fe2 Mo1 55.68(6) . . ?
Fe1 Fe2 Mo1 61.23(4) . . ?
Fe3 Fe2 Mo1 60.55(4) . . ?
Fe1 S4 Fe3 71.86(7) . . ?
Fe1 S4 Mo1 72.08(7) . . ?
Fe3 S4 Mo1 71.54(7) . . ?
Fe2 S3 Fe3 72.64(8) . . ?
Fe2 S3 Mo1 71.58(7) . . ?
Fe3 S3 Mo1 71.55(7) . . ?
Fe1 S1 Fe2 70.35(7) . . ?
Fe1 S1 Mo1 71.69(6) . . ?
Fe2 S1 Mo1 71.13(6) . . ?
C4 N4 N7 106.7(6) . . ?
C4 N4 Mo1 131.2(5) . . ?
N7 N4 Mo1 122.0(5) . . ?
C10 N6 N9 106.0(6) . . ?
C10 N6 Mo1 131.9(5) . . ?
N9 N6 Mo1 122.1(5) . . ?
C12 N9 N6 109.8(7) . . ?
C12 N9 B1 130.3(8) . . ?
N6 N9 B1 120.0(6) . . ?
C6 N7 N4 109.1(6) . . ?
C6 N7 B1 131.3(7) . . ?
N4 N7 B1 119.6(6) . . ?
C9 N8 N5 109.4(7) . . ?
C9 N8 B1 130.9(7) . . ?
N5 N8 B1 119.7(6) . . ?
N3 C3 Fe3 175.8(8) . . ?
C7 N5 N8 106.9(6) . . ?
C7 N5 Mo1 131.1(6) . . ?
N8 N5 Mo1 122.0(5) . . ?
N1 C1 Fe1 177.7(8) . . ?
C6 C5 C4 105.1(7) . . ?
C9 C8 C7 105.6(7) . . ?
N6 C10 C11 110.9(8) . . ?
N8 C9 C8 108.5(7) . . ?
N5 C7 C8 109.6(8) . . ?
N2 C2 Fe2 178.0(9) . . ?
N4 C4 C5 110.3(8) . . ?
N7 C6 C5 108.8(7) . . ?
N7 B1 N9 109.5(7) . . ?
N7 B1 N8 108.2(7) . . ?
N9 B1 N8 109.0(7) . . ?
N9 C12 C11 108.5(8) . . ?
C12 C11 C10 104.8(8) . . ?
C5B N2B C1B 106.5(6) . . ?
C5B N2B C9B 110.8(7) . . ?
C1B N2B C9B 111.5(8) . . ?
C5B N2B C13B 110.7(8) . . ?
C1B N2B C13B 111.0(7) . . ?
C9B N2B C13B 106.4(6) . . ?
C16B C15B C14B 113.6(10) . . ?
N2B C1B C2B 117.0(7) . . ?
C2B C3B C4B 114.5(10) . . ?
C9B C10B C11B 110.8(8) . . ?
C3B C2B C1B 113.1(8) . . ?
C13B C14B C15B 111.0(8) . . ?
C14B C13B N2B 116.2(7) . . ?
C12B C11B C10B 111.1(10) . . ?
C1A N1A C5A 111.8(9) . . ?
C1A N1A C13A 110.0(10) . . ?
C5A N1A C13A 104.9(7) . . ?
C1A N1A C9A 105.9(7) . . ?
C5A N1A C9A 112.5(8) . . ?
C13A N1A C9A 111.8(10) . . ?
C5A C6A C7A 112.1(8) . . ?
C6A C5A N1A 114.4(8) . . ?
C6A C7A C8A 115.1(10) . . ?
Fe3 S2 Fe2 72.24(8) . . ?
Fe3 S2 Fe1 71.30(8) . . ?
Fe2 S2 Fe1 69.81(7) . . ?
C6B C5B N2B 117.3(9) . . ?
N1A C9A C10A 114.5(9) . . ?
C11A C10A C9A 110.7(9) . . ?
C5B C6B C7B 111.8(10) . . ?
N1A C1A C2A 123.4(10) . . ?
C8B C7B C6B 114.7(13) . . ?
C14A C13A N1A 106.1(12) . . ?
C4A C3A C2A 105.9(14) . . ?
C12A C11A C10A 129.6(14) . . ?
C1A C2A C3A 116.5(13) . . ?
C16A C15A C14A 107.4(16) . . ?
C13A C14A C15A 103.4(15) . . ?
N2B C9B C10B 116.4(7) . . ?

loop_
_geom_bond_atom_site_label_1
_geom_bond_atom_site_label_2
_geom_bond_distance
_geom_bond_site_symmetry_2
_geom_bond_publ_flag
Mo1 N6 2.231(6) . ?
Mo1 N5 2.235(6) . ?
Mo1 N4 2.238(6) . ?
Mo1 S4 2.349(2) . ?
Mo1 S1 2.3508(19) . ?
Mo1 S3 2.368(2) . ?
Mo1 Fe3 2.6928(13) . ?
Mo1 Fe2 2.6934(13) . ?
Mo1 Fe1 2.7073(13) . ?
Fe1 C1 2.030(9) . ?
Fe1 S4 2.250(2) . ?
Fe1 S1 2.271(2) . ?
Fe1 S2 2.312(3) . ?
Fe1 Fe2 2.6211(18) . ?
Fe1 Fe3 2.6438(16) . ?
Fe3 C3 2.003(9) . ?
Fe3 S2 2.223(3) . ?
Fe3 S3 2.235(2) . ?
Fe3 S4 2.255(2) . ?
Fe3 Fe2 2.6475(16) . ?
Fe2 C2 2.017(10) . ?
Fe2 S3 2.234(2) . ?
Fe2 S2 2.268(3) . ?
Fe2 S1 2.279(2) . ?
N4 C4 1.318(10) . ?
N4 N7 1.365(8) . ?
N6 C10 1.331(10) . ?
N6 N9 1.358(8) . ?
N9 C12 1.334(10) . ?
N9 B1 1.525(12) . ?
N7 C6 1.339(10) . ?
N7 B1 1.526(11) . ?
N8 C9 1.335(10) . ?
N8 N5 1.360(8) . ?
N8 B1 1.539(12) . ?
C3 N3 1.124(10) . ?
N5 C7 1.338(9) . ?
C1 N1 1.129(10) . ?
C5 C6 1.359(12) . ?
C5 C4 1.389(11) . ?
C8 C9 1.371(12) . ?
C8 C7 1.381(11) . ?
C10 C11 1.374(12) . ?
C2 N2 1.129(11) . ?
C12 C11 1.371(13) . ?
N2B C5B 1.511(12) . ?
N2B C1B 1.513(12) . ?
N2B C9B 1.513(11) . ?
N2B C13B 1.518(11) . ?
C15B C16B 1.481(15) . ?
C15B C14B 1.524(14) . ?
C4B C3B 1.587(16) . ?
C1B C2B 1.515(13) . ?
C3B C2B 1.489(14) . ?
C10B C9B 1.518(12) . ?
C10B C11B 1.555(13) . ?
C14B C13B 1.507(13) . ?
C11B C12B 1.461(15) . ?
N1A C1A 1.514(13) . ?
N1A C5A 1.519(12) . ?
N1A C13A 1.523(14) . ?
N1A C9A 1.537(13) . ?
C6A C5A 1.483(13) . ?
C6A C7A 1.502(15) . ?
C8A C7A 1.546(14) . ?
C5B C6B 1.497(14) . ?
C9A C10A 1.540(14) . ?
C10A C11A 1.478(19) . ?
C6B C7B 1.516(17) . ?
C1A C2A 1.558(17) . ?
C7B C8B 1.448(18) . ?
C13A C14A 1.48(2) . ?
C3A C4A 1.361(19) . ?
C3A C2A 1.62(2) . ?
C11A C12A 1.21(2) . ?
C15A C16A 1.27(2) . ?
C15A C14A 1.95(3) . ?
